data_7010414
loop_
_publ_author_name
'Kaminskaia, Natalia V.'
'Kosti\'c, Nenad M.'

_publ_section_title
;
 Acetoxime coordinates to palladium(II) and is catalytically hydrolysed
 to acetone&#x2020;
;
_journal_issue 7
_journal_name_full 'Journal of the Chemical Society, Dalton Transactions'
_journal_page_first 1083
_journal_paper_doi 10.1039/b008753j
_journal_year 2001
_chemical_formula_sum 'C12 H28 B2 F8 N2 O4 Pd S2'
_chemical_formula_weight 608.50
_chemical_name_systematic
; 
? 
;
_space_group_IT_number 15
_symmetry_cell_setting monoclinic
_symmetry_space_group_name_Hall '-C 2yc'
_symmetry_space_group_name_H-M 'C 1 2/c 1'
_atom_sites_solution_hydrogens geom
_atom_sites_solution_primary direct
_atom_sites_solution_secondary difmap
_audit_creation_method SHELXL-97
_cell_angle_alpha 90.00
_cell_angle_beta 113.9520(10)
_cell_angle_gamma 90.00
_cell_formula_units_Z 4
_cell_length_a 17.1864(8)
_cell_length_b 13.0928(6)
_cell_length_c 11.1356(5)
_cell_measurement_temperature 173(2)
_cell_volume 2289.93(18)
_computing_cell_refinement 'Bruker SMART'
_computing_data_collection 'Bruker SMART'
_computing_data_reduction 'Bruker SHELXTL'
_computing_molecular_graphics 'Bruker SHELXTL'
_computing_publication_material 'Bruker SHELXTL'
_computing_structure_refinement 'SHELXL-97 (Sheldrick, 1997)'
_computing_structure_solution 'SHELXS-97 (Sheldrick, 1990)'
_diffrn_ambient_temperature 173(2)
_diffrn_measured_fraction_theta_full 0.997
_diffrn_measured_fraction_theta_max 0.997
_diffrn_measurement_device_type 'CCD area detector'
_diffrn_measurement_method 'phi and omega scans'
_diffrn_radiation_monochromator graphite
_diffrn_radiation_source 'fine-focus sealed tube'
_diffrn_radiation_type MoK\a
_diffrn_radiation_wavelength 0.71073
_diffrn_reflns_av_R_equivalents 0.0000
_diffrn_reflns_av_sigmaI/netI 0.0165
_diffrn_reflns_limit_h_max 19
_diffrn_reflns_limit_h_min -21
_diffrn_reflns_limit_k_max 16
_diffrn_reflns_limit_k_min 0
_diffrn_reflns_limit_l_max 13
_diffrn_reflns_limit_l_min 0
_diffrn_reflns_number 2338
_diffrn_reflns_theta_full 26.37
_diffrn_reflns_theta_max 26.37
_diffrn_reflns_theta_min 2.45
_exptl_absorpt_coefficient_mu 1.078
_exptl_absorpt_correction_type none
_exptl_crystal_density_diffrn 1.765
_exptl_crystal_density_method 'not measured'
_exptl_crystal_F_000 1224
_refine_diff_density_max 0.602
_refine_diff_density_min -0.551
_refine_diff_density_rms 0.066
_refine_ls_extinction_method none
_refine_ls_goodness_of_fit_ref 1.053
_refine_ls_hydrogen_treatment mixed
_refine_ls_matrix_type full
_refine_ls_number_parameters 139
_refine_ls_number_reflns 2338
_refine_ls_number_restraints 0
_refine_ls_restrained_S_all 1.053
_refine_ls_R_factor_all 0.0250
_refine_ls_R_factor_gt 0.0225
_refine_ls_shift/su_max 0.000
_refine_ls_shift/su_mean 0.000
_refine_ls_structure_factor_coef Fsqd
_refine_ls_weighting_details 'calc w=1/[\s^2^(Fo^2^)+(0.0371P)^2^+3.2305P] where P=(Fo^2^+2Fc^2^)/3'
_refine_ls_weighting_scheme calc
_refine_ls_wR_factor_gt 0.0617
_refine_ls_wR_factor_ref 0.0629
_reflns_number_gt 2163
_reflns_number_total 2338
_reflns_threshold_expression >2sigma(I)
_cod_data_source_file b008753j.txt
_cod_data_source_block kos02
_cod_depositor_comments
;
The following automatic conversions were performed:
'_symmetry_cell_setting' value 'Monoclinic' changed to 'monoclinic'
according to '/home/saulius/struct/CIF-dictionaries/cif_core.dic'
dictionary named 'cif_core.dic' version 2.4.1 from 2010-06-29.

Automatic conversion script
Id: cif_fix_enum 1527 2010-12-29 10:47:43Z saulius 
;
_cod_original_sg_symbol_H-M C2/c
_cod_database_code 7010414

loop_
_symmetry_equiv_pos_as_xyz
'x, y, z'
'-x, y, -z+1/2'
'x+1/2, y+1/2, z'
'-x+1/2, y+1/2, -z+1/2'
'-x, -y, -z'
'x, -y, z-1/2'
'-x+1/2, -y+1/2, -z'
'x+1/2, -y+1/2, z-1/2'

loop_
_atom_site_label
_atom_site_type_symbol
_atom_site_fract_x
_atom_site_fract_y
_atom_site_fract_z
_atom_site_U_iso_or_equiv
_atom_site_adp_type
_atom_site_occupancy
_atom_site_symmetry_multiplicity
_atom_site_calc_flag
_atom_site_refinement_flags
_atom_site_disorder_assembly
_atom_site_disorder_group
Pd Pd 0.0000 -0.292064(15) 0.2500 0.01806(8) Uani 1 2 d S . .
S1 S -0.09620(3) -0.16859(4) 0.24229(5) 0.02357(13) Uani 1 1 d . . .
B1 B -0.16814(16) -0.1605(2) -0.2084(2) 0.0280(5) Uani 1 1 d . . .
F1 F -0.14167(14) -0.10871(17) -0.09126(19) 0.0759(6) Uani 1 1 d . . .
F2 F -0.09550(11) -0.20353(14) -0.21491(16) 0.0548(5) Uani 1 1 d . . .
F3 F -0.22349(11) -0.23540(16) -0.2135(2) 0.0661(6) Uani 1 1 d . . .
F4 F -0.20487(11) -0.09449(15) -0.31206(18) 0.0604(5) Uani 1 1 d . . .
O1 O -0.02979(12) -0.30701(13) 0.51734(16) 0.0402(4) Uani 1 1 d . . .
H1 H 0.0146 -0.2779 0.5697 0.048 Uiso 1 1 calc R . .
O2 O -0.05878(10) -0.46516(12) 0.36216(14) 0.0311(4) Uani 1 1 d . . .
H2 H -0.0207 -0.4340 0.4243 0.037 Uiso 1 1 calc R . .
N1 N -0.08163(11) -0.40810(13) 0.24643(16) 0.0216(3) Uani 1 1 d . . .
C1 C -0.04761(15) -0.05352(17) 0.2134(2) 0.0312(5) Uani 1 1 d . . .
H1B H -0.0621 -0.0470 0.1181 0.037 Uiso 1 1 calc R . .
H1C H -0.0714 0.0065 0.2408 0.037 Uiso 1 1 calc R . .
C2 C -0.08385(15) -0.14393(18) 0.4107(2) 0.0312(5) Uani 1 1 d . . .
H2A H -0.0255 -0.1182 0.4623 0.037 Uiso 1 1 calc R . .
H2B H -0.1243 -0.0897 0.4095 0.037 Uiso 1 1 calc R . .
C3 C -0.09905(16) -0.2375(2) 0.4784(2) 0.0365(5) Uani 1 1 d . . .
H3A H -0.1082 -0.2158 0.5569 0.044 Uiso 1 1 calc R . .
H3B H -0.1514 -0.2725 0.4180 0.044 Uiso 1 1 calc R . .
C4 C -0.14029(13) -0.44777(16) 0.1452(2) 0.0241(4) Uani 1 1 d . . .
C5 C -0.16665(11) -0.39475(13) 0.01646(16) 0.0304(5) Uani 1 1 d . . .
H5A H -0.1338 -0.3316 0.0280 0.046 Uiso 1 1 calc R . .
H5B H -0.2275 -0.3784 -0.0175 0.046 Uiso 1 1 calc R . .
H5C H -0.1560 -0.4394 -0.0459 0.046 Uiso 1 1 calc R . .
C6 C -0.18142(11) -0.54643(13) 0.15270(16) 0.0364(5) Uani 1 1 d R . .
H6A H -0.1568 -0.5717 0.2434 0.055 Uiso 1 1 calc R . .
H6B H -0.1718 -0.5966 0.0949 0.055 Uiso 1 1 calc R . .
H6C H -0.2427 -0.5359 0.1248 0.055 Uiso 1 1 calc R . .

loop_
_atom_site_aniso_label
_atom_site_aniso_U_11
_atom_site_aniso_U_22
_atom_site_aniso_U_33
_atom_site_aniso_U_23
_atom_site_aniso_U_13
_atom_site_aniso_U_12
Pd 0.01695(12) 0.02032(13) 0.01570(12) 0.000 0.00538(9) 0.000
S1 0.0199(2) 0.0278(3) 0.0216(2) 0.0011(2) 0.0070(2) 0.0039(2)
B1 0.0257(12) 0.0292(12) 0.0253(12) 0.0037(10) 0.0064(10) -0.0010(10)
F1 0.0730(13) 0.0805(14) 0.0527(11) -0.0339(10) 0.0034(10) 0.0136(11)
F2 0.0400(9) 0.0887(14) 0.0350(8) 0.0120(8) 0.0145(7) 0.0233(8)
F3 0.0460(10) 0.0673(12) 0.0692(12) 0.0269(10) 0.0073(9) -0.0228(9)
F4 0.0420(9) 0.0653(11) 0.0621(11) 0.0396(9) 0.0090(8) 0.0043(8)
O1 0.0448(11) 0.0390(10) 0.0238(8) -0.0021(7) 0.0004(7) -0.0002(8)
O2 0.0370(9) 0.0304(8) 0.0191(7) 0.0065(6) 0.0045(6) -0.0059(7)
N1 0.0233(8) 0.0235(8) 0.0176(8) 0.0031(6) 0.0078(7) -0.0006(7)
C1 0.0376(13) 0.0246(11) 0.0336(12) 0.0043(9) 0.0167(10) 0.0072(9)
C2 0.0333(12) 0.0378(12) 0.0264(11) -0.0022(9) 0.0160(9) 0.0068(10)
C3 0.0320(12) 0.0537(15) 0.0248(11) 0.0004(11) 0.0124(10) -0.0041(11)
C4 0.0222(10) 0.0275(10) 0.0226(10) -0.0031(8) 0.0092(8) -0.0001(8)
C5 0.0296(11) 0.0372(12) 0.0194(10) 0.0003(9) 0.0047(9) -0.0014(9)
C6 0.0380(13) 0.0347(12) 0.0323(12) -0.0042(10) 0.0099(10) -0.0122(10)

loop_
_atom_type_symbol
_atom_type_description
_atom_type_scat_dispersion_real
_atom_type_scat_dispersion_imag
_atom_type_scat_source
C C 0.0033 0.0016 'International Tables Vol C Tables 4.2.6.8 and 6.1.1.4'
H H 0.0000 0.0000 'International Tables Vol C Tables 4.2.6.8 and 6.1.1.4'
B B 0.0013 0.0007 'International Tables Vol C Tables 4.2.6.8 and 6.1.1.4'
N N 0.0061 0.0033 'International Tables Vol C Tables 4.2.6.8 and 6.1.1.4'
O O 0.0106 0.0060 'International Tables Vol C Tables 4.2.6.8 and 6.1.1.4'
F F 0.0171 0.0103 'International Tables Vol C Tables 4.2.6.8 and 6.1.1.4'
Pd Pd -0.9988 1.0072 'International Tables Vol C Tables 4.2.6.8 and 6.1.1.4'
S S 0.1246 0.1234 'International Tables Vol C Tables 4.2.6.8 and 6.1.1.4'

loop_
_geom_angle_atom_site_label_1
_geom_angle_atom_site_label_2
_geom_angle_atom_site_label_3
_geom_angle
_geom_angle_site_symmetry_1
_geom_angle_site_symmetry_3
_geom_angle_publ_flag
N1 Pd N1 84.80(10) 2 . ?
N1 Pd S1 92.54(5) 2 2 ?
N1 Pd S1 177.19(5) . 2 ?
N1 Pd S1 177.19(5) 2 . ?
N1 Pd S1 92.54(5) . . ?
S1 Pd S1 90.13(3) 2 . ?
C1 S1 C2 99.53(11) . . ?
C1 S1 Pd 102.46(7) . . ?
C2 S1 Pd 107.75(8) . . ?
F3 B1 F1 110.8(2) . . ?
F3 B1 F4 110.2(2) . . ?
F1 B1 F4 110.4(2) . . ?
F3 B1 F2 109.5(2) . . ?
F1 B1 F2 106.9(2) . . ?
F4 B1 F2 109.0(2) . . ?
C4 N1 O2 114.88(17) . . ?
C4 N1 Pd 127.20(14) . . ?
O2 N1 Pd 116.22(12) . . ?
C1 C1 S1 112.44(12) 2 . ?
C3 C2 S1 113.32(17) . . ?
O1 C3 C2 112.2(2) . . ?
N1 C4 C5 118.85(18) . . ?
N1 C4 C6 121.65(18) . . ?
C5 C4 C6 119.49(17) . . ?

loop_
_geom_bond_atom_site_label_1
_geom_bond_atom_site_label_2
_geom_bond_distance
_geom_bond_site_symmetry_2
_geom_bond_publ_flag
Pd N1 2.0573(17) 2 ?
Pd N1 2.0573(17) . ?
Pd S1 2.2888(5) 2 ?
Pd S1 2.2888(5) . ?
S1 C1 1.814(2) . ?
S1 C2 1.829(2) . ?
B1 F3 1.351(3) . ?
B1 F1 1.374(3) . ?
B1 F4 1.374(3) . ?
B1 F2 1.398(3) . ?
O1 C3 1.419(3) . ?
O2 N1 1.401(2) . ?
N1 C4 1.278(3) . ?
C1 C1 1.503(5) 2 ?
C2 C3 1.516(3) . ?
C4 C5 1.488(3) . ?
C4 C6 1.491(3) . ?
